data_1560831
loop_
_publ_author_name
'Cramer, Alisha J.'
'Cole, Jacqueline M.'

_publ_section_title
;
 Host-guest prospects of neodymium and gadolinium ultraphosphate
 frameworks for nuclear waste storage: Multi-temperature topological
 analysis of nanoporous cages in RP5O14
;
_journal_name_full 'Journal of Solid State Chemistry'
_journal_page_first 250
_journal_page_last 257
_journal_paper_doi 10.1016/j.jssc.2018.07.020
_journal_volume 266
_journal_year 2018
_chemical_formula_sum 'Gd O14 P5'
_chemical_formula_weight 536.10
_space_group_IT_number 14
_space_group_name_Hall '-P 2ybc'
_space_group_name_H-M_alt 'P 1 21/c 1'
_symmetry_cell_setting monoclinic
_symmetry_space_group_name_H-M 'P 1 21/c 1'
_atom_sites_solution_hydrogens none
_atom_sites_solution_primary direct
_atom_sites_solution_secondary difmap
_audit_creation_method SHELXL-97
_cell_angle_alpha 90.00
_cell_angle_beta 90.546(4)
_cell_angle_gamma 90.00
_cell_formula_units_Z 4
_cell_length_a 8.724(2)
_cell_length_b 8.894(2)
_cell_length_c 12.925(4)
_cell_measurement_reflns_used 512
_cell_measurement_temperature 230(2)
_cell_measurement_theta_max 28.28
_cell_measurement_theta_min 2.0
_cell_volume 1002.8(4)
_computing_cell_refinement
;
Rigaku CrystalClear-SM Expert 2.0
;
_computing_data_collection 'Rigaku CrystalClear-SM Expert 2.0'
_computing_data_reduction
;
Rigaku CrystalClear-SM Expert 2.0
;
_computing_molecular_graphics
;
SHELXTL-PLUS (Sheldrick, 1995)
;
_computing_publication_material 'SHELXL-97 (Sheldrick, 1997)'
_computing_structure_refinement 'SHELXL-97 (Sheldrick, 1997)'
_computing_structure_solution 'SHELXS-97 (Sheldrick, 1990)'
_diffrn_ambient_temperature 230(2)
_diffrn_measured_fraction_theta_full 0.837
_diffrn_measured_fraction_theta_max 0.837
_diffrn_measurement_device_type 'Rigaku Saturn 724+ CCD'
_diffrn_measurement_method '\w scans'
_diffrn_radiation_monochromator graphite
_diffrn_radiation_source 'fine-focus sealed tube'
_diffrn_radiation_type MoK\a
_diffrn_radiation_wavelength 0.71073
_diffrn_reflns_av_R_equivalents 0.0491
_diffrn_reflns_av_sigmaI/netI 0.0330
_diffrn_reflns_limit_h_max 11
_diffrn_reflns_limit_h_min -12
_diffrn_reflns_limit_k_max 12
_diffrn_reflns_limit_k_min -11
_diffrn_reflns_limit_l_max 17
_diffrn_reflns_limit_l_min -5
_diffrn_reflns_number 4648
_diffrn_reflns_theta_full 30.81
_diffrn_reflns_theta_max 30.81
_diffrn_reflns_theta_min 1.58
_diffrn_standards_decay_% 0
_diffrn_standards_interval_count 0
_diffrn_standards_interval_time 0
_diffrn_standards_number 0
_exptl_absorpt_coefficient_mu 7.501
_exptl_absorpt_correction_T_max 0.105
_exptl_absorpt_correction_T_min 0.069
_exptl_absorpt_correction_type empirical
_exptl_absorpt_process_details
;
T. Higashi, ABSCOR, empirical absorption correction
;
_exptl_crystal_colour colourless
_exptl_crystal_density_diffrn 3.551
_exptl_crystal_density_method 'not measured'
_exptl_crystal_description block
_exptl_crystal_F_000 1004
_exptl_crystal_size_max 0.4
_exptl_crystal_size_mid 0.4
_exptl_crystal_size_min 0.3
_refine_diff_density_max 1.601
_refine_diff_density_min -1.466
_refine_diff_density_rms 0.228
_refine_ls_extinction_coef 0.0088(5)
_refine_ls_extinction_expression Fc^*^=kFc[1+0.001xFc^2^\l^3^/sin(2\q)]^-1/4^
_refine_ls_extinction_method SHELXL
_refine_ls_goodness_of_fit_ref 1.173
_refine_ls_hydrogen_treatment none
_refine_ls_matrix_type full
_refine_ls_number_parameters 183
_refine_ls_number_reflns 2632
_refine_ls_number_restraints 0
_refine_ls_restrained_S_all 1.173
_refine_ls_R_factor_all 0.0294
_refine_ls_R_factor_gt 0.0293
_refine_ls_shift/su_max 0.000
_refine_ls_shift/su_mean 0.000
_refine_ls_structure_factor_coef Fsqd
_refine_ls_weighting_details 'calc w=1/[\s^2^(Fo^2^)+(0.0362P)^2^+4.5907P] where P=(Fo^2^+2Fc^2^)/3'
_refine_ls_weighting_scheme calc
_refine_ls_wR_factor_gt 0.0752
_refine_ls_wR_factor_ref 0.0752
_reflns_number_gt 2626
_reflns_number_total 2632
_reflns_threshold_expression >2sigma(I)
_cod_data_source_file 2gd230d1.cif
_cod_data_source_block 2gd230d1
_cod_original_cell_volume 1002.8(5)
_cod_original_sg_symbol_H-M P2(1)/c
_cod_database_code 1560831

loop_
_symmetry_equiv_pos_as_xyz
'x, y, z'
'-x, y+1/2, -z+1/2'
'-x, -y, -z'
'x, -y-1/2, z-1/2'

loop_
_atom_site_label
_atom_site_type_symbol
_atom_site_fract_x
_atom_site_fract_y
_atom_site_fract_z
_atom_site_U_iso_or_equiv
_atom_site_adp_type
_atom_site_occupancy
_atom_site_symmetry_multiplicity
_atom_site_calc_flag
_atom_site_refinement_flags
_atom_site_disorder_assembly
_atom_site_disorder_group
Gd1 Gd 0.72253(2) 0.190628(19) 0.001406(16) 0.00646(9) Uani 1 1 d . . .
P1 P 0.24646(12) 0.45327(11) -0.16552(8) 0.00642(19) Uani 1 1 d . . .
P2 P 0.22563(13) 0.44868(11) 0.16419(8) 0.00658(19) Uani 1 1 d . . .
P3 P 0.31461(12) 0.24477(11) -0.00004(8) 0.00687(18) Uani 1 1 d . . .
P4 P 0.50894(13) 0.50593(12) -0.29760(8) 0.00745(19) Uani 1 1 d . . .
P5 P -0.00734(13) 0.49700(12) 0.32786(7) 0.00644(18) Uani 1 1 d . . .
O1 O 0.2054(4) 0.3136(3) 0.0883(3) 0.0114(6) Uani 1 1 d . . .
O2 O 0.2229(4) 0.3080(3) -0.1000(3) 0.0100(6) Uani 1 1 d . . .
O3 O 0.4690(4) 0.3137(3) 0.0058(3) 0.0122(6) Uani 1 1 d . . .
O4 O 0.7668(4) 0.4037(4) -0.1157(3) 0.0136(6) Uani 1 1 d . . .
O5 O 0.0887(4) 0.4172(4) 0.2371(2) 0.0115(6) Uani 1 1 d . . .
O6 O 0.4107(4) 0.4290(4) -0.2078(3) 0.0123(6) Uani 1 1 d . . .
O7 O 0.7790(4) 0.4063(4) 0.1099(3) 0.0139(6) Uani 1 1 d . . .
O8 O 0.9219(4) 0.1242(4) -0.1123(2) 0.0113(6) Uani 1 1 d . . .
O9 O 0.3701(4) 0.4007(3) 0.2288(2) 0.0115(6) Uani 1 1 d . . .
O10 O 0.5881(4) 0.1167(4) 0.1499(2) 0.0137(6) Uani 1 1 d . . .
O11 O 0.9166(4) 0.1157(4) 0.1221(2) 0.0124(6) Uani 1 1 d . . .
O12 O 0.7094(4) -0.0812(4) -0.0008(3) 0.0139(6) Uani 1 1 d . . .
O13 O 0.1368(4) 0.4203(3) -0.2585(2) 0.0104(6) Uani 1 1 d . . .
O14 O 0.5855(4) 0.1188(4) -0.1479(2) 0.0129(6) Uani 1 1 d . . .

loop_
_atom_site_aniso_label
_atom_site_aniso_U_11
_atom_site_aniso_U_22
_atom_site_aniso_U_33
_atom_site_aniso_U_23
_atom_site_aniso_U_13
_atom_site_aniso_U_12
Gd1 0.00671(12) 0.00566(12) 0.00701(12) -0.00009(6) -0.00028(8) 0.00014(5)
P1 0.0061(4) 0.0064(4) 0.0068(4) -0.0001(3) -0.0005(3) -0.0005(3)
P2 0.0066(4) 0.0058(4) 0.0073(4) -0.0002(3) -0.0002(3) 0.0003(3)
P3 0.0076(4) 0.0057(4) 0.0074(4) -0.0006(3) -0.0005(3) 0.0011(3)
P4 0.0070(4) 0.0083(4) 0.0071(4) 0.0000(3) 0.0000(3) -0.0006(3)
P5 0.0061(4) 0.0070(4) 0.0062(4) 0.0004(3) -0.0002(3) -0.0003(3)
O1 0.0111(15) 0.0155(15) 0.0078(13) -0.0043(10) 0.0020(11) -0.0028(11)
O2 0.0105(14) 0.0100(14) 0.0095(13) 0.0032(10) -0.0009(11) -0.0032(10)
O3 0.0104(14) 0.0110(13) 0.0152(15) -0.0012(11) 0.0017(13) 0.0008(10)
O4 0.0177(15) 0.0073(13) 0.0159(14) 0.0045(11) 0.0016(12) 0.0007(12)
O5 0.0097(13) 0.0130(13) 0.0119(13) -0.0016(11) 0.0066(11) -0.0038(11)
O6 0.0062(13) 0.0163(14) 0.0143(14) 0.0050(11) 0.0019(11) 0.0015(11)
O7 0.0160(15) 0.0089(13) 0.0166(14) -0.0049(11) -0.0020(12) -0.0002(12)
O8 0.0106(13) 0.0110(13) 0.0123(13) -0.0032(11) 0.0047(11) 0.0014(11)
O9 0.0079(13) 0.0091(13) 0.0174(14) -0.0005(11) -0.0041(11) 0.0008(11)
O10 0.0160(15) 0.0132(14) 0.0121(14) 0.0036(11) 0.0029(12) -0.0031(12)
O11 0.0140(14) 0.0099(13) 0.0134(13) 0.0018(11) -0.0024(11) -0.0011(12)
O12 0.0193(15) 0.0051(12) 0.0172(15) 0.0009(11) -0.0013(14) -0.0006(11)
O13 0.0106(13) 0.0094(12) 0.0110(13) -0.0017(10) -0.0062(11) 0.0018(11)
O14 0.0134(14) 0.0141(14) 0.0112(13) -0.0040(11) -0.0036(11) -0.0001(12)

loop_
_atom_type_symbol
_atom_type_description
_atom_type_scat_dispersion_real
_atom_type_scat_dispersion_imag
_atom_type_scat_source
O O 0.0106 0.0060 'International Tables Vol C Tables 4.2.6.8 and 6.1.1.4'
P P 0.1023 0.0942 'International Tables Vol C Tables 4.2.6.8 and 6.1.1.4'
Gd Gd -0.1653 3.9035 'International Tables Vol C Tables 4.2.6.8 and 6.1.1.4'

loop_
_geom_angle_atom_site_label_1
_geom_angle_atom_site_label_2
_geom_angle_atom_site_label_3
_geom_angle
_geom_angle_site_symmetry_1
_geom_angle_site_symmetry_3
O14 Gd1 O10 109.90(11) . .
O14 Gd1 O8 78.04(11) . .
O10 Gd1 O8 144.42(12) . .
O14 Gd1 O11 144.44(12) . .
O10 Gd1 O11 75.20(12) . .
O8 Gd1 O11 79.35(11) . .
O14 Gd1 O12 72.23(11) . .
O10 Gd1 O12 72.96(11) . .
O8 Gd1 O12 77.16(11) . .
O11 Gd1 O12 76.23(11) . .
O14 Gd1 O7 142.14(12) . .
O10 Gd1 O7 81.33(12) . .
O8 Gd1 O7 114.28(11) . .
O11 Gd1 O7 72.77(11) . .
O12 Gd1 O7 143.77(11) . .
O14 Gd1 O4 77.62(12) . .
O10 Gd1 O4 143.15(11) . .
O8 Gd1 O4 71.87(11) . .
O11 Gd1 O4 120.22(11) . .
O12 Gd1 O4 140.38(11) . .
O7 Gd1 O4 73.37(12) . .
O14 Gd1 O3 71.97(11) . .
O10 Gd1 O3 69.59(12) . .
O8 Gd1 O3 142.19(12) . .
O11 Gd1 O3 137.63(12) . .
O12 Gd1 O3 113.64(10) . .
O7 Gd1 O3 79.21(11) . .
O4 Gd1 O3 79.55(11) . .
O7 P1 O6 115.9(2) 3_665 .
O7 P1 O13 116.51(19) 3_665 .
O6 P1 O13 105.33(18) . .
O7 P1 O2 114.84(19) 3_665 .
O6 P1 O2 101.69(19) . .
O13 P1 O2 100.38(18) . .
O4 P2 O5 117.5(2) 3_665 .
O4 P2 O1 115.40(19) 3_665 .
O5 P2 O1 99.17(18) . .
O4 P2 O9 115.85(19) 3_665 .
O5 P2 O9 104.31(18) . .
O1 P2 O9 102.20(19) . .
O12 P3 O3 122.63(18) 3_655 .
O12 P3 O2 106.32(17) 3_655 .
O3 P3 O2 109.89(19) . .
O12 P3 O1 106.53(18) 3_655 .
O3 P3 O1 110.46(19) . .
O2 P3 O1 98.19(18) . .
O10 P4 O14 123.43(18) 4_565 2_654
O10 P4 O6 106.01(19) 4_565 .
O14 P4 O6 109.67(18) 2_654 .
O10 P4 O9 109.41(19) 4_565 3_665
O14 P4 O9 105.91(18) 2_654 3_665
O6 P4 O9 99.97(18) . 3_665
O8 P5 O11 121.69(18) 4_466 2_655
O8 P5 O13 109.40(19) 4_466 3_565
O11 P5 O13 106.81(18) 2_655 3_565
O8 P5 O5 106.53(18) 4_466 .
O11 P5 O5 110.81(18) 2_655 .
O13 P5 O5 99.33(18) 3_565 .
P2 O1 P3 132.3(2) . .
P1 O2 P3 131.0(2) . .
P3 O3 Gd1 129.01(17) . .
P2 O4 Gd1 165.4(2) 3_665 .
P2 O5 P5 140.3(2) . .
P1 O6 P4 134.2(2) . .
P1 O7 Gd1 158.7(2) 3_665 .
P5 O8 Gd1 145.9(2) 4_665 .
P2 O9 P4 132.6(2) . 3_665
P4 O10 Gd1 146.0(2) 4_566 .
P5 O11 Gd1 150.0(2) 2_645 .
P3 O12 Gd1 174.4(2) 3_655 .
P1 O13 P5 139.9(2) . 3_565
P4 O14 Gd1 148.9(2) 2_644 .

loop_
_geom_bond_atom_site_label_1
_geom_bond_atom_site_label_2
_geom_bond_distance
_geom_bond_site_symmetry_2
Gd1 O14 2.349(3) .
Gd1 O10 2.352(3) .
Gd1 O8 2.363(3) .
Gd1 O11 2.386(3) .
Gd1 O12 2.420(3) .
Gd1 O7 2.424(3) .
Gd1 O4 2.458(3) .
Gd1 O3 2.469(3) .
P1 O7 1.459(3) 3_665
P1 O6 1.553(3) .
P1 O13 1.557(3) .
P1 O2 1.560(3) .
P2 O4 1.457(3) 3_665
P2 O5 1.553(3) .
P2 O1 1.560(3) .
P2 O9 1.565(3) .
P3 O12 1.470(3) 3_655
P3 O3 1.481(3) .
P3 O2 1.614(3) .
P3 O1 1.614(3) .
P4 O10 1.462(3) 4_565
P4 O14 1.474(3) 2_654
P4 O6 1.603(3) .
P4 O9 1.605(3) 3_665
P5 O8 1.466(3) 4_466
P5 O11 1.466(3) 2_655
P5 O13 1.612(3) 3_565
P5 O5 1.613(3) .
O4 P2 1.457(3) 3_665
O7 P1 1.459(3) 3_665
O8 P5 1.466(3) 4_665
O9 P4 1.605(3) 3_665
O10 P4 1.462(3) 4_566
O11 P5 1.466(3) 2_645
O12 P3 1.470(3) 3_655
O13 P5 1.612(3) 3_565
O14 P4 1.474(3) 2_644

_cod_database_fobs_code 1560831
